data_2224669
loop_
_publ_author_name
'Ayd\?in, Abdullah'
'Akkurt, Mehmet'
'\"Onkol, Tijen'
'B\"uy\"ukg\"ung\"or, Orhan'
'\,Sahin, M. Fethi'

_publ_section_title
;
 2-(6-Benzoyl-2-oxo-1,3-benzothiazol-3-yl)acetic acid
;
_journal_coeditor_code HG2616
_journal_issue 1
_journal_name_full 'Acta Crystallographica Section E'
_journal_page_first o168
_journal_paper_doi 10.1107/S160053680905329X
_journal_volume 66
_journal_year 2010
_chemical_formula_iupac 'C16 H11 N O4 S'
_chemical_formula_moiety 'C16 H11 N O4 S'
_chemical_formula_sum 'C16 H11 N O4 S'
_chemical_formula_weight 313.33
_chemical_name_systematic
;
2-(6-Benzoyl-2-oxo-1,3-benzothiazol-3-yl)acetic acid
;
_space_group_IT_number 61
_symmetry_cell_setting orthorhombic
_symmetry_space_group_name_Hall '-P 2ac 2ab'
_symmetry_space_group_name_H-M 'P b c a'
_atom_sites_solution_hydrogens geom
_atom_sites_solution_primary direct
_atom_sites_solution_secondary difmap
_cell_angle_alpha 90
_cell_angle_beta 90
_cell_angle_gamma 90
_cell_formula_units_Z 8
_cell_length_a 11.4248(3)
_cell_length_b 8.9155(2)
_cell_length_c 27.6280(8)
_cell_measurement_reflns_used 31743
_cell_measurement_temperature 296(2)
_cell_measurement_theta_max 27.32
_cell_measurement_theta_min 1.47
_cell_volume 2814.13(13)
_computing_cell_refinement 'X-AREA (Stoe & Cie, 2002)'
_computing_data_collection 'X-AREA (Stoe & Cie, 2002)'
_computing_data_reduction 'X-RED32 (Stoe & Cie, 2002)'
_computing_molecular_graphics 'ORTEP-3 for Windows (Farrugia, 1997)'
_computing_publication_material 'WinGX (Farrugia, 1999)'
_computing_structure_refinement 'SHELXL97 (Sheldrick, 2008)'
_computing_structure_solution 'SIR97 (Altomare <i>et al.</i>,  1999)'
_diffrn_ambient_temperature 296(2)
_diffrn_detector_area_resol_mean 6.67
_diffrn_measured_fraction_theta_full 0.999
_diffrn_measured_fraction_theta_max 0.999
_diffrn_measurement_device '2-circle goniometer'
_diffrn_measurement_device_type 'Stoe IPDS 2'
_diffrn_measurement_method '\w scans'
_diffrn_radiation_monochromator 'plane graphite'
_diffrn_radiation_type 'Mo K\a'
_diffrn_radiation_wavelength 0.71073
_diffrn_reflns_av_R_equivalents 0.0340
_diffrn_reflns_av_sigmaI/netI 0.0182
_diffrn_reflns_limit_h_max 14
_diffrn_reflns_limit_h_min -14
_diffrn_reflns_limit_k_max 11
_diffrn_reflns_limit_k_min -11
_diffrn_reflns_limit_l_max 34
_diffrn_reflns_limit_l_min -34
_diffrn_reflns_number 31503
_diffrn_reflns_reduction_process
;
;
_diffrn_reflns_theta_full 26.79
_diffrn_reflns_theta_max 26.79
_diffrn_reflns_theta_min 1.47
_exptl_absorpt_coefficient_mu 0.248
_exptl_absorpt_correction_T_max 0.959
_exptl_absorpt_correction_T_min 0.868
_exptl_absorpt_correction_type integration
_exptl_absorpt_process_details '(X-RED32; Stoe & Cie, 2002)'
_exptl_crystal_colour colourless
_exptl_crystal_density_diffrn 1.479
_exptl_crystal_density_method 'Not Measured'
_exptl_crystal_description 'prismatic stick'
_exptl_crystal_F_000 1296
_exptl_crystal_size_max 0.59
_exptl_crystal_size_mid 0.38
_exptl_crystal_size_min 0.17
_refine_diff_density_max 0.228
_refine_diff_density_min -0.217
_refine_ls_extinction_method none
_refine_ls_goodness_of_fit_ref 1.040
_refine_ls_hydrogen_treatment constr
_refine_ls_matrix_type full
_refine_ls_number_parameters 199
_refine_ls_number_reflns 3006
_refine_ls_number_restraints 0
_refine_ls_restrained_S_all 1.040
_refine_ls_R_factor_all 0.0500
_refine_ls_R_factor_gt 0.0331
_refine_ls_shift/su_max 0.001
_refine_ls_shift/su_mean 0.000
_refine_ls_structure_factor_coef Fsqd
_refine_ls_weighting_details 'calc w=1/[\s^2^(Fo^2^)+(0.0454P)^2^+0.2486P] where P=(Fo^2^+2Fc^2^)/3'
_refine_ls_weighting_scheme calc
_refine_ls_wR_factor_gt 0.0786
_refine_ls_wR_factor_ref 0.0837
_reflns_number_gt 2363
_reflns_number_total 3006
_reflns_threshold_expression I>2\s(I)
_cod_data_source_file hg2616.cif
_cod_data_source_block I
_cod_database_code 2224669
_cod_database_fobs_code 2224669

loop_
_symmetry_equiv_pos_site_id
_symmetry_equiv_pos_as_xyz
1 x,y,z
2 1/2-x,-y,1/2+z
3 1/2+x,1/2-y,-z
4 -x,1/2+y,1/2-z
5 -x,-y,-z
6 1/2+x,y,1/2-z
7 1/2-x,1/2+y,z
8 x,1/2-y,1/2+z

loop_
_atom_site_aniso_label
_atom_site_aniso_U_11
_atom_site_aniso_U_22
_atom_site_aniso_U_33
_atom_site_aniso_U_12
_atom_site_aniso_U_13
_atom_site_aniso_U_23
S1 0.0364(2) 0.0550(2) 0.0471(2) -0.0031(2) 0.0034(2) -0.0099(2)
O1 0.0299(5) 0.0725(8) 0.0696(8) 0.0023(5) 0.0037(5) -0.0135(7)
O2 0.0450(6) 0.0859(9) 0.0539(7) -0.0120(6) -0.0099(5) -0.0088(7)
O3 0.0626(8) 0.0835(10) 0.0784(9) 0.0153(7) 0.0236(7) 0.0317(8)
O4 0.0414(7) 0.1141(13) 0.1464(15) 0.0268(8) 0.0339(8) 0.0644(12)
N1 0.0271(5) 0.0520(8) 0.0453(7) -0.0015(5) 0.0000(5) 0.0024(6)
C1 0.0366(7) 0.0452(9) 0.0474(8) 0.0017(6) -0.0073(6) 0.0022(7)
C2 0.0472(9) 0.0682(12) 0.0500(10) 0.0000(8) -0.0019(7) 0.0012(9)
C3 0.0670(11) 0.0905(15) 0.0468(10) 0.0117(11) -0.0050(8) -0.0069(10)
C4 0.0698(12) 0.0787(15) 0.0614(12) 0.0119(10) -0.0237(10) -0.0187(11)
C5 0.0575(10) 0.0647(13) 0.0827(15) -0.0073(9) -0.0250(10) -0.0094(11)
C6 0.0413(8) 0.0592(10) 0.0604(11) -0.0045(7) -0.0089(7) -0.0012(9)
C7 0.0323(7) 0.0457(9) 0.0460(8) -0.0017(6) 0.0014(6) 0.0029(7)
C8 0.0308(6) 0.0420(8) 0.0402(8) -0.0007(6) 0.0016(5) 0.0008(7)
C9 0.0294(6) 0.0442(8) 0.0408(8) 0.0031(6) 0.0041(5) 0.0007(7)
C10 0.0307(6) 0.0420(8) 0.0379(7) -0.0018(5) 0.0048(5) 0.0011(6)
C11 0.0269(6) 0.0431(8) 0.0405(8) -0.0010(5) 0.0019(5) 0.0046(7)
C12 0.0313(7) 0.0473(9) 0.0532(9) 0.0070(6) 0.0031(6) -0.0044(8)
C13 0.0365(7) 0.0422(8) 0.0476(9) 0.0014(6) 0.0014(6) -0.0064(7)
C14 0.0359(7) 0.0580(10) 0.0410(8) -0.0095(7) 0.0021(6) 0.0037(7)
C15 0.0290(6) 0.0546(9) 0.0564(9) 0.0015(6) -0.0007(6) 0.0095(8)
C16 0.0340(7) 0.0529(10) 0.0552(10) 0.0027(6) 0.0037(6) 0.0047(8)

loop_
_atom_site_type_symbol
_atom_site_label
_atom_site_fract_x
_atom_site_fract_y
_atom_site_fract_z
_atom_site_U_iso_or_equiv
_atom_site_thermal_displace_type
_atom_site_calc_flag
_atom_site_refinement_flags
_atom_site_occupancy
S S1 0.57030(3) 0.23072(5) 0.524870(10) 0.04620(10) Uani . . 1.000
O O1 0.92276(8) 0.45469(15) 0.63203(5) 0.0573(4) Uani . . 1.000
O O2 0.35095(10) 0.25597(15) 0.49337(5) 0.0616(4) Uani . . 1.000
O O3 0.22769(11) 0.33284(18) 0.61382(5) 0.0748(5) Uani . . 1.000
O O4 0.11738(11) 0.5146(2) 0.58490(7) 0.1006(7) Uani . . 1.000
N N1 0.41141(9) 0.41838(15) 0.55272(5) 0.0415(4) Uani . . 1.000
C C1 0.85487(12) 0.61124(17) 0.69378(6) 0.0431(5) Uani . . 1.000
C C2 0.78137(14) 0.6046(2) 0.73373(6) 0.0551(6) Uani . . 1.000
C C3 0.80669(18) 0.6877(3) 0.77475(7) 0.0681(7) Uani . . 1.000
C C4 0.90272(18) 0.7800(3) 0.77570(8) 0.0700(8) Uani . . 1.000
C C5 0.97516(18) 0.7884(2) 0.73637(8) 0.0683(7) Uani . . 1.000
C C6 0.95280(14) 0.7034(2) 0.69545(7) 0.0536(6) Uani . . 1.000
C C7 0.83707(12) 0.51557(17) 0.65028(6) 0.0413(5) Uani . . 1.000
C C8 0.71999(11) 0.49170(17) 0.62847(5) 0.0377(4) Uani . . 1.000
C C9 0.71055(11) 0.38169(17) 0.59286(5) 0.0381(4) Uani . . 1.000
C C10 0.60499(11) 0.36100(17) 0.56983(5) 0.0369(4) Uani . . 1.000
C C11 0.50840(11) 0.45213(17) 0.58098(5) 0.0368(4) Uani . . 1.000
C C12 0.51704(12) 0.56159(18) 0.61601(6) 0.0439(5) Uani . . 1.000
C C13 0.62268(12) 0.58068(18) 0.63966(6) 0.0421(5) Uani . . 1.000
C C14 0.42573(13) 0.30165(19) 0.52075(6) 0.0450(5) Uani . . 1.000
C C15 0.30209(11) 0.5004(2) 0.55357(6) 0.0467(5) Uani . . 1.000
C C16 0.21427(12) 0.4378(2) 0.58824(6) 0.0474(5) Uani . . 1.000
H H2 0.71500 0.54420 0.73290 0.0660 Uiso calc R 1.000
H H3 0.75840 0.68090 0.80180 0.0820 Uiso calc R 1.000
H H4 0.91860 0.83690 0.80310 0.0840 Uiso calc R 1.000
H H4A 0.06890 0.48070 0.60390 0.1510 Uiso calc R 1.000
H H5 1.03990 0.85160 0.73710 0.0820 Uiso calc R 1.000
H H6 1.00330 0.70810 0.66910 0.0640 Uiso calc R 1.000
H H9 0.77490 0.32290 0.58480 0.0460 Uiso calc R 1.000
H H12 0.45300 0.62150 0.62360 0.0530 Uiso calc R 1.000
H H13 0.62920 0.65400 0.66350 0.0500 Uiso calc R 1.000
H H15A 0.26860 0.49990 0.52130 0.0560 Uiso calc R 1.000
H H15B 0.31800 0.60390 0.56220 0.0560 Uiso calc R 1.000

loop_
_atom_type_symbol
_atom_type_description
_atom_type_scat_dispersion_real
_atom_type_scat_dispersion_imag
_atom_type_scat_source
S S 0.1246 0.1234 'International Tables Vol C Tables 4.2.6.8 and 6.1.1.4'
O O 0.0106 0.0060 'International Tables Vol C Tables 4.2.6.8 and 6.1.1.4'
N N 0.0061 0.0033 'International Tables Vol C Tables 4.2.6.8 and 6.1.1.4'
H H 0.0000 0.0000 'International Tables Vol C Tables 4.2.6.8 and 6.1.1.4'
C C 0.0033 0.0016 'International Tables Vol C Tables 4.2.6.8 and 6.1.1.4'

loop_
_exptl_crystal_face_index_h
_exptl_crystal_face_index_k
_exptl_crystal_face_index_l
_exptl_crystal_face_perp_dist
0 2 1 0.0700
0 2 -1 0.0750
0 -2 1 0.0990
0 -2 -1 0.0930
-5 -1 0 0.4280
6 1 0 0.3860
0 3 5 0.0750
0 -3 1 0.1000

loop_
_geom_angle_atom_site_label_1
_geom_angle_atom_site_label_2
_geom_angle_atom_site_label_3
_geom_angle_site_symmetry_1
_geom_angle_site_symmetry_2
_geom_angle_site_symmetry_3
_geom_angle
_geom_angle_publ_flag
C10 S1 C14 . . . 91.14(7) no
C16 O4 H4A . . . 110.00 no
C11 N1 C14 . . . 115.49(12) no
C11 N1 C15 . . . 124.75(13) no
C14 N1 C15 . . . 119.71(12) no
C2 C1 C7 . . . 122.36(13) no
C6 C1 C7 . . . 118.43(14) no
C2 C1 C6 . . . 119.09(16) no
C1 C2 C3 . . . 120.11(16) no
C2 C3 C4 . . . 120.25(18) no
C3 C4 C5 . . . 120.1(2) no
C4 C5 C6 . . . 120.46(19) no
C1 C6 C5 . . . 119.97(17) no
O1 C7 C8 . . . 119.28(14) no
C1 C7 C8 . . . 122.28(12) no
O1 C7 C1 . . . 118.44(13) no
C7 C8 C9 . . . 117.25(12) no
C9 C8 C13 . . . 119.55(12) no
C7 C8 C13 . . . 123.05(13) no
C8 C9 C10 . . . 119.26(13) no
S1 C10 C11 . . . 111.25(10) no
C9 C10 C11 . . . 120.64(13) no
S1 C10 C9 . . . 128.10(11) no
N1 C11 C10 . . . 112.23(13) no
N1 C11 C12 . . . 127.27(13) no
C10 C11 C12 . . . 120.49(12) no
C11 C12 C13 . . . 118.78(13) no
C8 C13 C12 . . . 121.25(15) no
S1 C14 N1 . . . 109.86(11) no
O2 C14 N1 . . . 124.87(14) no
S1 C14 O2 . . . 125.26(13) no
N1 C15 C16 . . . 113.63(14) no
O3 C16 C15 . . . 126.24(14) no
O4 C16 C15 . . . 109.15(15) no
O3 C16 O4 . . . 124.57(16) no
C1 C2 H2 . . . 120.00 no
C3 C2 H2 . . . 120.00 no
C2 C3 H3 . . . 120.00 no
C4 C3 H3 . . . 120.00 no
C3 C4 H4 . . . 120.00 no
C5 C4 H4 . . . 120.00 no
C4 C5 H5 . . . 120.00 no
C6 C5 H5 . . . 120.00 no
C1 C6 H6 . . . 120.00 no
C5 C6 H6 . . . 120.00 no
C8 C9 H9 . . . 120.00 no
C10 C9 H9 . . . 120.00 no
C11 C12 H12 . . . 121.00 no
C13 C12 H12 . . . 121.00 no
C8 C13 H13 . . . 119.00 no
C12 C13 H13 . . . 119.00 no
N1 C15 H15A . . . 109.00 no
N1 C15 H15B . . . 109.00 no
C16 C15 H15A . . . 109.00 no
C16 C15 H15B . . . 109.00 no
H15A C15 H15B . . . 108.00 no

loop_
_geom_bond_atom_site_label_1
_geom_bond_atom_site_label_2
_geom_bond_site_symmetry_1
_geom_bond_site_symmetry_2
_geom_bond_distance
_geom_bond_publ_flag
S1 C10 . . 1.7462(15) no
S1 C14 . . 1.7723(16) no
O1 C7 . . 1.2277(18) no
O2 C14 . . 1.212(2) no
O3 C16 . . 1.183(2) no
O4 C16 . . 1.305(2) no
O4 H4A . . 0.8200 no
N1 C14 . . 1.375(2) no
N1 C15 . . 1.4475(18) no
N1 C11 . . 1.3885(18) no
C1 C6 . . 1.389(2) no
C1 C7 . . 1.488(2) no
C1 C2 . . 1.388(2) no
C2 C3 . . 1.385(3) no
C3 C4 . . 1.372(3) no
C4 C5 . . 1.368(3) no
C5 C6 . . 1.385(3) no
C7 C8 . . 1.4824(19) no
C8 C13 . . 1.400(2) no
C8 C9 . . 1.393(2) no
C9 C10 . . 1.3760(18) no
C10 C11 . . 1.4046(19) no
C11 C12 . . 1.378(2) no
C12 C13 . . 1.383(2) no
C15 C16 . . 1.495(2) no
C2 H2 . . 0.9300 no
C3 H3 . . 0.9300 no
C4 H4 . . 0.9300 no
C5 H5 . . 0.9300 no
C6 H6 . . 0.9300 no
C9 H9 . . 0.9300 no
C12 H12 . . 0.9300 no
C13 H13 . . 0.9300 no
C15 H15A . . 0.9700 no
C15 H15B . . 0.9700 no

loop_
_geom_contact_atom_site_label_1
_geom_contact_atom_site_label_2
_geom_contact_distance
_geom_contact_site_symmetry_1
_geom_contact_site_symmetry_2
_geom_contact_publ_flag
S1 N1 2.5858(13) . . no
S1 O2 3.2479(12) . 3_556 no
S1 C15 3.5452(17) . 5_666 no
S1 O4 3.3258(17) . 7_545 no
S1 H15B 3.1000 . 5_666 no
O1 O4 2.6315(18) . 1_655 no
O1 C13 3.381(2) . 7_645 no
O2 S1 3.2479(12) . 3_456 no
O2 C15 3.319(2) . 7_545 no
O2 C9 3.1233(19) . 3_456 no
O3 N1 2.7994(18) . . no
O3 C15 3.416(2) . 7_545 no
O3 C3 3.363(3) . 4_646 no
O4 C14 3.152(2) . 7_555 no
O4 S1 3.3258(17) . 7_555 no
O4 O1 2.6315(18) . 1_455 no
O1 H9 2.4400 . . no
O1 H13 2.8800 . 7_645 no
O1 H6 2.6500 . . no
O1 H4A 1.8600 . 1_655 no
O1 H4 2.7600 . 4_746 no
O2 H15A 2.7700 . 7_545 no
O2 H15A 2.4900 . . no
O2 H9 2.4300 . 3_456 no
O3 H4 2.8400 . 4_646 no
O3 H15B 2.5400 . 7_545 no
O3 H12 2.8100 . 7_545 no
O3 H3 2.7000 . 4_646 no
N1 S1 2.5858(13) . . no
N1 O3 2.7994(18) . . no
C2 C13 3.176(2) . . no
C3 O3 3.363(3) . 4_656 no
C9 C13 3.536(2) . 7_645 no
C9 O2 3.1233(19) . 3_556 no
C13 C2 3.176(2) . . no
C13 O1 3.381(2) . 7_655 no
C13 C9 3.536(2) . 7_655 no
C14 O4 3.152(2) . 7_545 no
C15 S1 3.5452(17) . 5_666 no
C15 O3 3.416(2) . 7_555 no
C15 O2 3.319(2) . 7_555 no
C1 H13 2.7400 . . no
C2 H13 2.6400 . . no
C4 H2 2.9600 . 7_655 no
C7 H4A 2.9600 . 1_655 no
C8 H2 2.9200 . . no
C12 H15B 2.7400 . . no
C13 H9 2.8900 . 7_655 no
C13 H2 2.8000 . . no
C15 H12 2.8100 . . no
C16 H15B 3.0800 . 7_545 no
H2 C8 2.9200 . . no
H2 C13 2.8000 . . no
H2 H13 2.3700 . . no
H2 C4 2.9600 . 7_645 no
H3 O3 2.7000 . 4_656 no
H4 O1 2.7600 . 4_756 no
H4 O3 2.8400 . 4_656 no
H4A O1 1.8600 . 1_455 no
H4A C7 2.9600 . 1_455 no
H6 O1 2.6500 . . no
H9 O1 2.4400 . . no
H9 O2 2.4300 . 3_556 no
H9 C13 2.8900 . 7_645 no
H12 C15 2.8100 . . no
H12 H15B 2.3000 . . no
H12 O3 2.8100 . 7_555 no
H13 C1 2.7400 . . no
H13 C2 2.6400 . . no
H13 H2 2.3700 . . no
H13 O1 2.8800 . 7_655 no
H15A O2 2.4900 . . no
H15A O2 2.7700 . 7_555 no
H15B C12 2.7400 . . no
H15B H12 2.3000 . . no
H15B S1 3.1000 . 5_666 no
H15B O3 2.5400 . 7_555 no
H15B C16 3.0800 . 7_555 no

loop_
_geom_hbond_atom_site_label_D
_geom_hbond_atom_site_label_H
_geom_hbond_atom_site_label_A
_geom_hbond_site_symmetry_A
_geom_hbond_distance_DH
_geom_hbond_distance_HA
_geom_hbond_distance_DA
_geom_hbond_angle_DHA
_geom_hbond_publ_flag
O4 H4A O1 1_455 0.82 1.86 2.6315(18) 157 yes
C9 H9 O2 3_556 0.93 2.43 3.1233(19) 131 yes
C15 H15B O3 7_555 0.97 2.54 3.416(2) 150 yes

loop_
_geom_torsion_atom_site_label_1
_geom_torsion_atom_site_label_2
_geom_torsion_atom_site_label_3
_geom_torsion_atom_site_label_4
_geom_torsion_site_symmetry_1
_geom_torsion_site_symmetry_2
_geom_torsion_site_symmetry_3
_geom_torsion_site_symmetry_4
_geom_torsion
_geom_torsion_publ_flag
C14 S1 C10 C9 . . . . -178.35(15) no
C14 S1 C10 C11 . . . . 0.72(12) no
C10 S1 C14 N1 . . . . 0.32(12) no
C10 S1 C14 O2 . . . . 179.26(16) no
C11 N1 C15 C16 . . . . -92.11(18) no
C15 N1 C14 O2 . . . . -2.9(2) no
C11 N1 C14 S1 . . . . -1.33(17) no
C15 N1 C11 C12 . . . . 3.7(2) no
C14 N1 C11 C12 . . . . -179.09(15) no
C11 N1 C14 O2 . . . . 179.73(16) no
C14 N1 C11 C10 . . . . 1.91(19) no
C14 N1 C15 C16 . . . . 90.74(18) no
C15 N1 C14 S1 . . . . 176.08(11) no
C15 N1 C11 C10 . . . . -175.35(14) no
C7 C1 C6 C5 . . . . -176.84(16) no
C2 C1 C7 C8 . . . . 43.9(2) no
C2 C1 C6 C5 . . . . -0.8(2) no
C6 C1 C7 C8 . . . . -140.18(16) no
C6 C1 C7 O1 . . . . 39.8(2) no
C7 C1 C2 C3 . . . . 175.14(17) no
C2 C1 C7 O1 . . . . -136.10(17) no
C6 C1 C2 C3 . . . . -0.8(3) no
C1 C2 C3 C4 . . . . 1.7(3) no
C2 C3 C4 C5 . . . . -1.1(4) no
C3 C4 C5 C6 . . . . -0.4(3) no
C4 C5 C6 C1 . . . . 1.4(3) no
O1 C7 C8 C13 . . . . -165.40(15) no
C1 C7 C8 C9 . . . . -169.92(14) no
C1 C7 C8 C13 . . . . 14.6(2) no
O1 C7 C8 C9 . . . . 10.1(2) no
C9 C8 C13 C12 . . . . 0.0(2) no
C7 C8 C13 C12 . . . . 175.37(15) no
C7 C8 C9 C10 . . . . -176.64(13) no
C13 C8 C9 C10 . . . . -1.0(2) no
C8 C9 C10 C11 . . . . 1.8(2) no
C8 C9 C10 S1 . . . . -179.27(11) no
S1 C10 C11 C12 . . . . 179.35(12) no
C9 C10 C11 N1 . . . . 177.56(13) no
S1 C10 C11 N1 . . . . -1.58(16) no
C9 C10 C11 C12 . . . . -1.5(2) no
C10 C11 C12 C13 . . . . 0.5(2) no
N1 C11 C12 C13 . . . . -178.44(15) no
C11 C12 C13 C8 . . . . 0.3(2) no
N1 C15 C16 O3 . . . . 0.7(3) no
N1 C15 C16 O4 . . . . -177.21(15) no

loop_
_cod_related_entry_id
_cod_related_entry_database
_cod_related_entry_code
1 ChemSpider 24744122
